data_7012231
loop_
_publ_author_name
'Dervisi, Athanasia'
'Jenkins, Robert L.'
'Malik, K. M. Abdul'
'Hursthouse, Michael B.'
'Coles, Simon'

_publ_section_title
;
 Synthesis of Ni(ii), Pd(ii) and Pt(ii) complexes containing chiral
 phosphino-thiol and -thioether ligands
;
_journal_issue 6
_journal_name_full 'Dalton Transactions'
_journal_page_first 1133
_journal_paper_doi 10.1039/b209142a
_journal_year 2003
_chemical_formula_sum 'C32 H36 P2 Pt S2'
_chemical_formula_weight 741.76
_chemical_name_systematic
;
?
;
_space_group_IT_number 15
_symmetry_cell_setting monoclinic
_symmetry_space_group_name_Hall '-C 2yc'
_symmetry_space_group_name_H-M 'C 1 2/c 1'
_atom_sites_solution_hydrogens geom
_atom_sites_solution_primary direct
_atom_sites_solution_secondary difmap
_audit_creation_method SHELXL-97
_cell_angle_alpha 90.00
_cell_angle_beta 103.69(3)
_cell_angle_gamma 90.00
_cell_formula_units_Z 4
_cell_length_a 20.104(4)
_cell_length_b 9.885(2)
_cell_length_c 15.240(3)
_cell_measurement_reflns_used 14770
_cell_measurement_temperature 150(2)
_cell_measurement_theta_max 27.48
_cell_measurement_theta_min 2.91
_cell_volume 2942.6(11)
_computing_cell_refinement 'DENZO, COLLECT'
_computing_data_collection 'DENZO (Otwinowski & Minor, 1997) & COLLECT (Hooft, 1998)'
_computing_data_reduction 'DENZO, COLLECT'
_computing_structure_refinement 'SHELXL-97 (Sheldrick, 1997)'
_computing_structure_solution 'SHELXS-97 (Sheldrick, 1997)'
_diffrn_ambient_temperature 150(2)
_diffrn_detector_area_resol_mean 9.091
_diffrn_measured_fraction_theta_full 0.996
_diffrn_measured_fraction_theta_max 0.996
_diffrn_measurement_device_type 'Nonius KappaCCD Area Detector'
_diffrn_measurement_method '\f and \w scans'
_diffrn_radiation_monochromator graphite
_diffrn_radiation_source 'Nonius FR591 rotating anode'
_diffrn_radiation_type MoK\a
_diffrn_radiation_wavelength 0.71073
_diffrn_reflns_av_R_equivalents 0.0953
_diffrn_reflns_av_sigmaI/netI 0.0540
_diffrn_reflns_limit_h_max 26
_diffrn_reflns_limit_h_min -26
_diffrn_reflns_limit_k_max 12
_diffrn_reflns_limit_k_min -12
_diffrn_reflns_limit_l_max 18
_diffrn_reflns_limit_l_min -19
_diffrn_reflns_number 20261
_diffrn_reflns_theta_full 27.47
_diffrn_reflns_theta_max 27.47
_diffrn_reflns_theta_min 3.03
_diffrn_standards_decay_% 0
_exptl_absorpt_coefficient_mu 5.039
_exptl_absorpt_correction_T_max 0.8239
_exptl_absorpt_correction_T_min 0.3776
_exptl_absorpt_correction_type multi-scan
_exptl_absorpt_process_details 'SORTAV (Blessing, 1997)'
_exptl_crystal_colour colourless
_exptl_crystal_density_diffrn 1.674
_exptl_crystal_density_method 'not measured'
_exptl_crystal_description needle
_exptl_crystal_F_000 1472
_exptl_crystal_size_max 0.24
_exptl_crystal_size_mid 0.08
_exptl_crystal_size_min 0.04
_refine_diff_density_max 1.752
_refine_diff_density_min -4.076
_refine_diff_density_rms 0.249
_refine_ls_extinction_coef 0.00069(15)
_refine_ls_extinction_expression Fc^*^=kFc[1+0.001xFc^2^\l^3^/sin(2\q)]^-1/4^
_refine_ls_extinction_method SHELXL
_refine_ls_goodness_of_fit_ref 1.026
_refine_ls_hydrogen_treatment mixed
_refine_ls_matrix_type full
_refine_ls_number_parameters 170
_refine_ls_number_reflns 3367
_refine_ls_number_restraints 0
_refine_ls_restrained_S_all 1.026
_refine_ls_R_factor_all 0.0444
_refine_ls_R_factor_gt 0.0393
_refine_ls_shift/su_max 0.002
_refine_ls_shift/su_mean 0.000
_refine_ls_structure_factor_coef Fsqd
_refine_ls_weighting_details 'calc w=1/[\s^2^(Fo^2^)+(0.0745P)^2^+0.0000P] where P=(Fo^2^+2Fc^2^)/3'
_refine_ls_weighting_scheme calc
_refine_ls_wR_factor_gt 0.0990
_refine_ls_wR_factor_ref 0.1026
_reflns_number_gt 3090
_reflns_number_total 3367
_reflns_threshold_expression >2\s(I)
_cod_data_source_file b209142a.txt
_cod_data_source_block 5
_cod_depositor_comments
;
The following automatic conversions were performed:
'_symmetry_cell_setting' value 'Monoclinic' changed to 'monoclinic'
according to '/home/saulius/struct/CIF-dictionaries/cif_core.dic'
dictionary named 'cif_core.dic' version 2.4.1 from 2010-06-29.

Automatic conversion script
Id: cif_fix_enum 1527 2010-12-29 10:47:43Z saulius 

The following automatic conversions were performed:

'_exptl_absorpt_correction_type' tag value 'multi-scans' was replaced
with 'multi-scan' value.

Automatic conversion script
Id: cif_fix_values 1646 2011-03-28 12:23:43Z adriana 
;
_cod_original_cell_volume 2942.7(10)
_cod_original_sg_symbol_H-M C2/c
_cod_database_code 7012231

loop_
_symmetry_equiv_pos_as_xyz
'x, y, z'
'-x, y, -z+1/2'
'x+1/2, y+1/2, z'
'-x+1/2, y+1/2, -z+1/2'
'-x, -y, -z'
'x, -y, z-1/2'
'-x+1/2, -y+1/2, -z'
'x+1/2, -y+1/2, z-1/2'

loop_
_atom_site_label
_atom_site_type_symbol
_atom_site_fract_x
_atom_site_fract_y
_atom_site_fract_z
_atom_site_U_iso_or_equiv
_atom_site_adp_type
_atom_site_occupancy
_atom_site_symmetry_multiplicity
_atom_site_calc_flag
_atom_site_refinement_flags
_atom_site_disorder_assembly
_atom_site_disorder_group
C1 C 0.4132(2) 0.7887(4) 0.3059(3) 0.0145(8) Uani 1 1 d . . .
C2 C 0.4287(2) 0.6541(5) 0.2925(3) 0.0194(9) Uani 1 1 d . . .
H2 H 0.4339 0.6259 0.2349 0.023 Uiso 1 1 calc R . .
C3 C 0.4366(3) 0.5604(4) 0.3622(4) 0.0216(11) Uani 1 1 d . . .
H3 H 0.4472 0.4688 0.3524 0.026 Uiso 1 1 calc R . .
C4 C 0.4289(3) 0.6023(5) 0.4469(3) 0.0232(10) Uani 1 1 d . . .
H4 H 0.4347 0.5391 0.4951 0.028 Uiso 1 1 calc R . .
C5 C 0.4129(2) 0.7351(5) 0.4608(3) 0.0202(9) Uani 1 1 d . . .
H5 H 0.4073 0.7627 0.5183 0.024 Uiso 1 1 calc R . .
C6 C 0.4050(2) 0.8283(4) 0.3912(3) 0.0173(9) Uani 1 1 d . . .
H6 H 0.3940 0.9195 0.4013 0.021 Uiso 1 1 calc R . .
C7 C 0.3924(2) 0.8351(4) 0.1134(3) 0.0148(8) Uani 1 1 d . . .
C8 C 0.3414(2) 0.7363(4) 0.0911(3) 0.0203(9) Uani 1 1 d . . .
H8 H 0.3171 0.7094 0.1346 0.024 Uiso 1 1 calc R . .
C9 C 0.3260(2) 0.6774(4) 0.0066(3) 0.0234(10) Uani 1 1 d . . .
H9 H 0.2917 0.6096 -0.0077 0.028 Uiso 1 1 calc R . .
C10 C 0.3609(2) 0.7176(4) -0.0574(3) 0.0232(10) Uani 1 1 d . . .
H10 H 0.3499 0.6782 -0.1159 0.028 Uiso 1 1 calc R . .
C11 C 0.4114(2) 0.8141(5) -0.0368(3) 0.0222(10) Uani 1 1 d . . .
H11 H 0.4355 0.8403 -0.0807 0.027 Uiso 1 1 calc R . .
C12 C 0.4273(2) 0.8735(4) 0.0483(3) 0.0178(9) Uani 1 1 d . . .
H12 H 0.4621 0.9405 0.0622 0.021 Uiso 1 1 calc R . .
C13 C 0.3335(2) 1.0180(5) 0.2193(3) 0.0181(9) Uani 1 1 d . . .
H13A H 0.2925 0.9649 0.1899 0.022 Uiso 1 1 calc R . .
H13B H 0.3304 1.0402 0.2815 0.022 Uiso 1 1 calc R . .
C14 C 0.3371(2) 1.1482(4) 0.1660(3) 0.0169(8) Uani 1 1 d . . .
H14 H 0.3366 1.1234 0.1022 0.020 Uiso 1 1 calc R . .
C15 C 0.2763(2) 1.2411(5) 0.1655(3) 0.0205(9) Uani 1 1 d . . .
H15A H 0.2764 1.2657 0.2285 0.025 Uiso 1 1 calc R . .
H15B H 0.2333 1.1913 0.1400 0.025 Uiso 1 1 calc R . .
C16 C 0.2773(2) 1.3708(5) 0.1108(4) 0.0262(10) Uani 1 1 d . . .
H16A H 0.3165 1.4266 0.1404 0.039 Uiso 1 1 calc R . .
H16B H 0.2348 1.4215 0.1073 0.039 Uiso 1 1 calc R . .
H16C H 0.2811 1.3474 0.0497 0.039 Uiso 1 1 calc R . .
P1 P 0.41154(6) 0.91964(10) 0.22195(9) 0.0121(3) Uani 1 1 d . . .
S1 S 0.41812(5) 1.23700(10) 0.21560(8) 0.0150(2) Uani 1 1 d . . .
Pt1 Pt 0.5000 1.066365(19) 0.2500 0.01189(12) Uani 1 2 d S . .

loop_
_atom_site_aniso_label
_atom_site_aniso_U_11
_atom_site_aniso_U_22
_atom_site_aniso_U_33
_atom_site_aniso_U_23
_atom_site_aniso_U_13
_atom_site_aniso_U_12
C1 0.0119(18) 0.017(2) 0.016(2) 0.0027(16) 0.0055(15) -0.0034(15)
C2 0.020(2) 0.017(2) 0.023(2) -0.0009(17) 0.0069(17) 0.0000(17)
C3 0.026(3) 0.013(2) 0.027(3) 0.0000(16) 0.006(2) 0.0017(16)
C4 0.023(2) 0.020(2) 0.026(3) 0.004(2) 0.0051(19) -0.004(2)
C5 0.018(2) 0.028(2) 0.015(2) 0.0005(18) 0.0052(17) -0.0021(18)
C6 0.015(2) 0.014(2) 0.023(2) -0.0030(16) 0.0058(17) -0.0009(16)
C7 0.0132(19) 0.0118(19) 0.018(2) -0.0021(16) 0.0012(16) 0.0027(15)
C8 0.020(2) 0.019(2) 0.021(2) 0.0004(17) 0.0026(17) 0.0009(17)
C9 0.026(2) 0.014(2) 0.026(3) -0.0021(17) -0.0022(18) 0.0020(17)
C10 0.028(2) 0.017(2) 0.022(2) -0.0034(18) -0.0008(18) 0.0076(18)
C11 0.026(2) 0.021(2) 0.021(2) 0.0023(18) 0.0072(18) 0.0058(19)
C12 0.020(2) 0.015(2) 0.019(2) 0.0009(17) 0.0061(17) 0.0016(16)
C13 0.016(2) 0.017(2) 0.022(2) 0.0025(19) 0.0058(17) 0.0015(17)
C14 0.016(2) 0.016(2) 0.018(2) 0.0021(17) 0.0034(16) 0.0016(16)
C15 0.015(2) 0.018(2) 0.029(2) 0.0014(18) 0.0075(18) 0.0034(16)
C16 0.018(2) 0.019(3) 0.041(3) 0.006(2) 0.008(2) 0.0056(18)
P1 0.0107(5) 0.0091(5) 0.0170(6) 0.0003(4) 0.0042(5) -0.0009(4)
S1 0.0141(5) 0.0091(5) 0.0210(6) 0.0000(4) 0.0028(4) 0.0014(4)
Pt1 0.01250(16) 0.00940(16) 0.01433(18) 0.000 0.00429(10) 0.000

loop_
_atom_type_symbol
_atom_type_description
_atom_type_scat_dispersion_real
_atom_type_scat_dispersion_imag
_atom_type_scat_source
C C 0.0033 0.0016 'International Tables Vol C Tables 4.2.6.8 and 6.1.1.4'
H H 0.0000 0.0000 'International Tables Vol C Tables 4.2.6.8 and 6.1.1.4'
P P 0.1023 0.0942 'International Tables Vol C Tables 4.2.6.8 and 6.1.1.4'
S S 0.1246 0.1234 'International Tables Vol C Tables 4.2.6.8 and 6.1.1.4'
Pt Pt -1.7033 8.3905 'International Tables Vol C Tables 4.2.6.8 and 6.1.1.4'

loop_
_geom_angle_atom_site_label_1
_geom_angle_atom_site_label_2
_geom_angle_atom_site_label_3
_geom_angle
_geom_angle_site_symmetry_1
_geom_angle_site_symmetry_3
_geom_angle_publ_flag
C2 C1 C6 118.8(4) . . ?
C2 C1 P1 123.0(3) . . ?
C6 C1 P1 117.9(3) . . ?
C3 C2 C1 120.9(4) . . ?
C2 C3 C4 119.4(4) . . ?
C5 C4 C3 120.2(4) . . ?
C4 C5 C6 120.3(4) . . ?
C5 C6 C1 120.4(4) . . ?
C12 C7 C8 118.6(4) . . ?
C12 C7 P1 119.3(3) . . ?
C8 C7 P1 122.0(3) . . ?
C9 C8 C7 120.8(4) . . ?
C8 C9 C10 119.7(4) . . ?
C11 C10 C9 120.4(4) . . ?
C10 C11 C12 120.1(4) . . ?
C11 C12 C7 120.3(4) . . ?
C14 C13 P1 108.0(3) . . ?
C15 C14 C13 111.7(4) . . ?
C15 C14 S1 110.1(3) . . ?
C13 C14 S1 109.2(3) . . ?
C14 C15 C16 113.1(4) . . ?
C7 P1 C1 106.22(19) . . ?
C7 P1 C13 103.2(2) . . ?
C1 P1 C13 105.4(2) . . ?
C7 P1 Pt1 117.20(14) . . ?
C1 P1 Pt1 116.30(14) . . ?
C13 P1 Pt1 107.12(16) . . ?
C14 S1 Pt1 104.82(14) . . ?
P1 Pt1 P1 99.98(6) . 2_655 ?
P1 Pt1 S1 172.77(4) . 2_655 ?
P1 Pt1 S1 86.53(4) 2_655 2_655 ?
P1 Pt1 S1 86.53(4) . . ?
P1 Pt1 S1 172.77(4) 2_655 . ?
S1 Pt1 S1 87.16(5) 2_655 . ?

loop_
_geom_bond_atom_site_label_1
_geom_bond_atom_site_label_2
_geom_bond_distance
_geom_bond_site_symmetry_2
_geom_bond_publ_flag
C1 C2 1.393(6) . ?
C1 C6 1.404(6) . ?
C1 P1 1.815(4) . ?
C2 C3 1.390(7) . ?
C3 C4 1.399(8) . ?
C4 C5 1.379(7) . ?
C5 C6 1.385(6) . ?
C7 C12 1.397(6) . ?
C7 C8 1.398(6) . ?
C7 P1 1.811(4) . ?
C8 C9 1.380(7) . ?
C9 C10 1.388(7) . ?
C10 C11 1.374(7) . ?
C11 C12 1.389(6) . ?
C13 C14 1.532(6) . ?
C13 P1 1.838(4) . ?
C14 C15 1.528(6) . ?
C14 S1 1.848(4) . ?
C15 C16 1.532(6) . ?
P1 Pt1 2.2560(12) . ?
S1 Pt1 2.3284(11) . ?
Pt1 P1 2.2560(12) 2_655 ?
Pt1 S1 2.3284(11) 2_655 ?
